data_4511034
loop_
_publ_author_name
'Yang, Jin'
'Ma, Jian-Fang'
'Liu, Ying-Ying'
'Ma, Ji-Cheng'
'Batten, Stuart R.'

_publ_section_title
;
 A Series of Lead(II) Complexes with \p&#x2212;\p Stackings: Structural
 Diversities by Varying the Ligands
;
_journal_issue 4
_journal_name_full 'Crystal Growth &amp; Design'
_journal_page_first 1894
_journal_paper_doi 10.1021/cg801085d
_journal_volume 9
_journal_year 2009
_chemical_formula_moiety 'C17 H12 N5 O5 Pb'
_chemical_formula_sum 'C17 H12 N5 O5 Pb'
_chemical_formula_weight 573.51
_chemical_name_systematic
;
 ?
;
_space_group_IT_number 2
_symmetry_cell_setting triclinic
_symmetry_space_group_name_Hall '-P 1'
_symmetry_space_group_name_H-M 'P -1'
_atom_sites_solution_hydrogens geom
_atom_sites_solution_primary direct
_atom_sites_solution_secondary difmap
_audit_creation_method SHELXL-97
_cell_angle_alpha 83.76(3)
_cell_angle_beta 88.29(3)
_cell_angle_gamma 81.61(3)
_cell_formula_units_Z 2
_cell_length_a 8.2899(17)
_cell_length_b 8.6388(17)
_cell_length_c 12.100(2)
_cell_measurement_reflns_used 7524
_cell_measurement_temperature 293(2)
_cell_measurement_theta_max 27.47
_cell_measurement_theta_min 3.03
_cell_volume 852.1(3)
_computing_cell_refinement PROCESS-AUTO
_computing_data_collection 'PROCESS-AUTO (Rigaku, 1998)'
_computing_data_reduction PROCESS-AUTO
_computing_molecular_graphics 'SHELXTL-PLUS (Sheldrick, 1990)'
_computing_publication_material SHELXL-97
_computing_structure_refinement 'SHELXL-97 (Sheldrick, 1997)'
_computing_structure_solution 'SHELXS-97 (Sheldrick, 1997)'
_diffrn_ambient_temperature 293(2)
_diffrn_detector_area_resol_mean 10.0
_diffrn_measured_fraction_theta_full 0.997
_diffrn_measured_fraction_theta_max 0.990
_diffrn_measurement_device_type 'Rigaku R-AXIS RAPID'
_diffrn_measurement_method '\w scan'
_diffrn_radiation_monochromator graphite
_diffrn_radiation_source 'rotorating anode'
_diffrn_radiation_type MoK\a
_diffrn_radiation_wavelength 0.71073
_diffrn_reflns_av_R_equivalents 0.0392
_diffrn_reflns_av_sigmaI/netI 0.0532
_diffrn_reflns_limit_h_max 10
_diffrn_reflns_limit_h_min -10
_diffrn_reflns_limit_k_max 11
_diffrn_reflns_limit_k_min -11
_diffrn_reflns_limit_l_max 15
_diffrn_reflns_limit_l_min -15
_diffrn_reflns_number 8492
_diffrn_reflns_theta_full 25.00
_diffrn_reflns_theta_max 27.47
_diffrn_reflns_theta_min 3.03
_diffrn_standards_decay_% none
_diffrn_standards_interval_count none
_diffrn_standards_number none
_exptl_absorpt_coefficient_mu 9.944
_exptl_absorpt_correction_type multi-scan
_exptl_absorpt_process_details 'ABSCOR (Higashi, 1995)'
_exptl_crystal_colour 'pale yellow'
_exptl_crystal_density_diffrn 2.235
_exptl_crystal_density_method 'not measured'
_exptl_crystal_description block
_exptl_crystal_F_000 542
_exptl_crystal_size_max 0.145
_exptl_crystal_size_mid 0.092
_exptl_crystal_size_min 0.085
_refine_diff_density_max 1.369
_refine_diff_density_min -1.024
_refine_diff_density_rms 0.161
_refine_ls_extinction_method none
_refine_ls_goodness_of_fit_ref 1.056
_refine_ls_hydrogen_treatment constr
_refine_ls_matrix_type full
_refine_ls_number_parameters 253
_refine_ls_number_reflns 3876
_refine_ls_number_restraints 0
_refine_ls_restrained_S_all 1.056
_refine_ls_R_factor_all 0.0381
_refine_ls_R_factor_gt 0.0314
_refine_ls_shift/su_max 0.000
_refine_ls_shift/su_mean 0.000
_refine_ls_structure_factor_coef Fsqd
_refine_ls_weighting_details 'calc w=1/[\s^2^(Fo^2^)+(0.0274P)^2^+0.7370P] where P=(Fo^2^+2Fc^2^)/3'
_refine_ls_weighting_scheme calc
_refine_ls_wR_factor_gt 0.0657
_refine_ls_wR_factor_ref 0.0692
_reflns_number_gt 3484
_reflns_number_total 3876
_reflns_threshold_expression >2sigma(I)
_cod_data_source_file cg801085d_si_002.cif
_cod_data_source_block compound1
_cod_depositor_comments
;
The following automatic conversions were performed:

'_symmetry_cell_setting' value 'Triclinic' changed to 'triclinic'
according to
/usr/data/users/saulius/automatic-downloads/retrospective/ACS/lib/dictionaries/cif_core.dic
dictionary named 'cif_core.dic' version 2.4.2 from 2011-04-26.

Automatic conversion script
Id: cif_fix_values 2281 2013-09-26 08:29:07Z andrius 
;
_cod_original_sg_symbol_Hall '-p 1'
_cod_original_sg_symbol_H-M P-1
_cod_database_code 4511034

loop_
_symmetry_equiv_pos_as_xyz
'x, y, z'
'-x, -y, -z'

loop_
_atom_site_label
_atom_site_type_symbol
_atom_site_fract_x
_atom_site_fract_y
_atom_site_fract_z
_atom_site_U_iso_or_equiv
_atom_site_adp_type
_atom_site_occupancy
_atom_site_symmetry_multiplicity
_atom_site_calc_flag
_atom_site_refinement_flags
C3 C 0.7655(7) 1.3561(6) 0.2757(4) 0.0374(12) Uani 1 1 d .
H3 H 0.8170 1.4397 0.2915 0.045 Uiso 1 1 calc R
C7 C 0.5941(7) 0.7210(6) 0.4461(4) 0.0345(11) Uani 1 1 d .
H7 H 0.5448 0.6396 0.4240 0.041 Uiso 1 1 calc R
C8 C 0.6572(7) 0.7032(6) 0.5516(4) 0.0353(12) Uani 1 1 d .
H8 H 0.6494 0.6122 0.5989 0.042 Uiso 1 1 calc R
C9 C 0.7311(7) 0.8203(6) 0.5861(4) 0.0332(11) Uani 1 1 d .
H9 H 0.7743 0.8105 0.6570 0.040 Uiso 1 1 calc R
C14 C 0.9450(8) 1.1980(7) 0.6696(5) 0.0427(13) Uani 1 1 d .
H14 H 0.9889 1.1954 0.7397 0.051 Uiso 1 1 calc R
C15 C 0.7652(6) 0.8177(6) 0.0563(4) 0.0325(11) Uani 1 1 d .
C16 C 0.9267(7) 0.7936(7) -0.0030(5) 0.0433(14) Uani 1 1 d .
H16A H 0.9178 0.7337 -0.0653 0.052 Uiso 1 1 calc R
H16B H 1.0071 0.7329 0.0473 0.052 Uiso 1 1 calc R
C17 C 0.9847(7) 0.9504(7) -0.0456(5) 0.0430(14) Uani 1 1 d .
H17A H 1.0847 0.9288 -0.0884 0.052 Uiso 1 1 calc R
H17B H 0.9034 1.0106 -0.0952 0.052 Uiso 1 1 calc R
N5 N 0.3286(6) 0.5638(6) 0.1813(4) 0.0445(12) Uani 1 1 d .
O1 O 0.7456(5) 0.7543(5) 0.1534(3) 0.0415(9) Uani 1 1 d .
O2 O 0.6477(5) 0.9043(5) 0.0072(3) 0.0430(10) Uani 1 1 d .
O3 O 0.3946(6) 0.6032(5) 0.2644(3) 0.0493(11) Uani 1 1 d .
O4 O 0.3480(8) 0.6395(6) 0.0892(4) 0.0737(16) Uani 1 1 d .
O5 O 0.2494(8) 0.4537(7) 0.1913(5) 0.0822(18) Uani 1 1 d .
C1 C 0.6184(7) 1.2338(6) 0.1536(4) 0.0357(12) Uani 1 1 d .
H1 H 0.5686 1.2376 0.0853 0.043 Uiso 1 1 calc R
C2 C 0.6954(7) 1.3601(6) 0.1750(5) 0.0396(13) Uani 1 1 d .
H2 H 0.6990 1.4454 0.1214 0.048 Uiso 1 1 calc R
C4 C 0.7604(6) 1.2271(6) 0.3556(4) 0.0294(10) Uani 1 1 d .
C5 C 0.6816(6) 1.1040(5) 0.3268(4) 0.0269(10) Uani 1 1 d .
C6 C 0.6735(6) 0.9660(5) 0.4064(4) 0.0267(10) Uani 1 1 d .
C10 C 0.7408(6) 0.9566(5) 0.5120(4) 0.0273(10) Uani 1 1 d .
C11 C 0.8169(6) 1.0870(6) 0.5427(4) 0.0288(10) Uani 1 1 d .
C12 C 0.8251(6) 1.2188(5) 0.4666(4) 0.0282(10) Uani 1 1 d .
C13 C 0.9524(8) 1.3299(7) 0.5938(5) 0.0416(13) Uani 1 1 d .
H13 H 1.0008 1.4124 0.6151 0.050 Uiso 1 1 calc R
N1 N 0.5999(5) 0.8489(4) 0.3738(3) 0.0291(9) Uani 1 1 d .
N2 N 0.6130(5) 1.1081(5) 0.2269(3) 0.0311(9) Uani 1 1 d .
N3 N 0.8932(6) 1.3423(5) 0.4926(4) 0.0373(10) Uani 1 1 d .
N4 N 0.8783(6) 1.0771(5) 0.6459(4) 0.0373(10) Uani 1 1 d .
Pb1 Pb 0.47008(2) 0.88262(2) 0.176735(14) 0.02936(7) Uani 1 1 d .

loop_
_atom_site_aniso_label
_atom_site_aniso_U_11
_atom_site_aniso_U_22
_atom_site_aniso_U_33
_atom_site_aniso_U_23
_atom_site_aniso_U_13
_atom_site_aniso_U_12
C3 0.045(3) 0.031(3) 0.039(3) -0.002(2) -0.002(2) -0.016(2)
C7 0.039(3) 0.029(2) 0.036(3) 0.004(2) -0.001(2) -0.013(2)
C8 0.040(3) 0.032(3) 0.033(3) 0.008(2) 0.002(2) -0.010(2)
C9 0.037(3) 0.036(3) 0.026(2) 0.003(2) -0.001(2) -0.008(2)
C14 0.049(4) 0.051(3) 0.030(3) -0.004(3) -0.005(2) -0.013(3)
C15 0.030(3) 0.030(2) 0.039(3) 0.000(2) 0.000(2) -0.010(2)
C16 0.035(3) 0.040(3) 0.054(3) -0.005(3) 0.006(3) -0.003(2)
C17 0.031(3) 0.058(4) 0.040(3) -0.002(3) 0.007(2) -0.010(3)
N5 0.049(3) 0.043(3) 0.043(3) 0.004(2) -0.005(2) -0.015(2)
O1 0.037(2) 0.045(2) 0.041(2) 0.0071(18) -0.0052(17) -0.0073(17)
O2 0.033(2) 0.052(2) 0.040(2) 0.0099(18) -0.0005(17) -0.0024(17)
O3 0.070(3) 0.040(2) 0.039(2) 0.0077(18) -0.015(2) -0.018(2)
O4 0.117(5) 0.073(3) 0.033(2) 0.013(2) -0.008(3) -0.035(3)
O5 0.113(5) 0.070(3) 0.076(4) 0.009(3) -0.026(3) -0.058(3)
C1 0.050(3) 0.030(3) 0.027(2) 0.002(2) -0.005(2) -0.011(2)
C2 0.050(4) 0.031(3) 0.036(3) 0.007(2) 0.000(2) -0.008(2)
C4 0.030(3) 0.027(2) 0.031(2) 0.001(2) 0.000(2) -0.0067(19)
C5 0.029(3) 0.026(2) 0.025(2) -0.0011(19) -0.0001(19) -0.0043(19)
C6 0.026(2) 0.027(2) 0.026(2) 0.0005(19) 0.0018(18) -0.0030(18)
C10 0.028(3) 0.026(2) 0.027(2) 0.0016(19) 0.0024(19) -0.0037(19)
C11 0.025(2) 0.035(3) 0.026(2) -0.003(2) -0.0007(19) -0.0038(19)
C12 0.028(3) 0.024(2) 0.034(2) -0.002(2) -0.001(2) -0.0094(19)
C13 0.052(4) 0.040(3) 0.038(3) -0.007(2) -0.007(3) -0.022(3)
N1 0.037(2) 0.0227(19) 0.029(2) 0.0008(17) -0.0020(17) -0.0100(16)
N2 0.035(2) 0.030(2) 0.029(2) -0.0011(17) -0.0028(18) -0.0070(17)
N3 0.042(3) 0.035(2) 0.038(2) -0.003(2) -0.001(2) -0.0158(19)
N4 0.039(3) 0.043(3) 0.031(2) 0.000(2) -0.0012(19) -0.013(2)
Pb1 0.02757(11) 0.03247(11) 0.02874(10) 0.00311(7) -0.00293(7) -0.01084(7)

loop_
_atom_type_symbol
_atom_type_description
_atom_type_scat_dispersion_real
_atom_type_scat_dispersion_imag
_atom_type_scat_source
C C 0.0030 0.0020 'International Tables Vol C Tables 4.2.6.8 and 6.1.1.4'
H H 0.0000 0.0000 'International Tables Vol C Tables 4.2.6.8 and 6.1.1.4'
N N 0.0060 0.0030 'International Tables Vol C Tables 4.2.6.8 and 6.1.1.4'
O O 0.0110 0.0060 'International Tables Vol C Tables 4.2.6.8 and 6.1.1.4'
Pb Pb -3.3940 10.1110 'International Tables Vol C Tables 4.2.6.8 and 6.1.1.4'

loop_
_geom_angle_atom_site_label_1
_geom_angle_atom_site_label_2
_geom_angle_atom_site_label_3
_geom_angle
_geom_angle_site_symmetry_1
_geom_angle_site_symmetry_3
C2 C3 C4 120.3(5) . .
C2 C3 H3 119.8 . .
C4 C3 H3 119.8 . .
N1 C7 C8 123.6(5) . .
N1 C7 H7 118.2 . .
C8 C7 H7 118.2 . .
C9 C8 C7 119.4(4) . .
C9 C8 H8 120.3 . .
C7 C8 H8 120.3 . .
C8 C9 C10 118.7(5) . .
C8 C9 H9 120.7 . .
C10 C9 H9 120.7 . .
N4 C14 C13 122.4(5) . .
N4 C14 H14 118.8 . .
C13 C14 H14 118.8 . .
O1 C15 O2 119.9(5) . .
O1 C15 C16 121.4(5) . .
O2 C15 C16 118.7(5) . .
O1 C15 Pb1 58.1(3) . .
O2 C15 Pb1 61.9(3) . .
C16 C15 Pb1 175.3(4) . .
C15 C16 C17 111.9(5) . .
C15 C16 H16A 109.2 . .
C17 C16 H16A 109.2 . .
C15 C16 H16B 109.2 . .
C17 C16 H16B 109.2 . .
H16A C16 H16B 107.9 . .
C17 C17 C16 114.1(6) 2_775 .
C17 C17 H17A 108.7 2_775 .
C16 C17 H17A 108.7 . .
C17 C17 H17B 108.7 2_775 .
C16 C17 H17B 108.7 . .
H17A C17 H17B 107.6 . .
O5 N5 O4 121.6(6) . .
O5 N5 O3 120.6(5) . .
O4 N5 O3 117.8(5) . .
C15 O1 Pb1 95.6(3) . .
C15 O2 Pb1 91.6(3) . .
C15 O2 Pb1 149.2(3) . 2_675
Pb1 O2 Pb1 118.30(14) . 2_675
N5 O3 Pb1 99.3(3) . .
N5 O4 Pb1 94.9(4) . .
N2 C1 C2 122.7(5) . .
N2 C1 H1 118.7 . .
C2 C1 H1 118.7 . .
C3 C2 C1 118.7(5) . .
C3 C2 H2 120.7 . .
C1 C2 H2 120.7 . .
C3 C4 C5 117.3(5) . .
C3 C4 C12 123.2(5) . .
C5 C4 C12 119.4(4) . .
N2 C5 C4 122.2(4) . .
N2 C5 C6 118.1(4) . .
C4 C5 C6 119.7(4) . .
N1 C6 C10 122.1(4) . .
N1 C6 C5 117.5(4) . .
C10 C6 C5 120.5(5) . .
C6 C10 C9 118.5(5) . .
C6 C10 C11 119.5(4) . .
C9 C10 C11 122.0(4) . .
N4 C11 C12 121.3(5) . .
N4 C11 C10 118.7(4) . .
C12 C11 C10 120.1(4) . .
N3 C12 C11 121.6(5) . .
N3 C12 C4 117.7(4) . .
C11 C12 C4 120.7(4) . .
N3 C13 C14 122.4(5) . .
N3 C13 H13 118.8 . .
C14 C13 H13 118.8 . .
C7 N1 C6 117.7(4) . .
C7 N1 Pb1 122.8(3) . .
C6 N1 Pb1 119.5(3) . .
C1 N2 C5 118.8(5) . .
C1 N2 Pb1 119.7(4) . .
C5 N2 Pb1 121.5(3) . .
C13 N3 C12 116.0(4) . .
C14 N4 C11 116.3(4) . .
O1 Pb1 O2 52.69(12) . .
O1 Pb1 N2 83.19(14) . .
O2 Pb1 N2 82.37(14) . .
O1 Pb1 N1 74.26(13) . .
O2 Pb1 N1 119.79(13) . .
N2 Pb1 N1 63.35(12) . .
O1 Pb1 O3 87.62(14) . .
O2 Pb1 O3 120.95(14) . .
N2 Pb1 O3 140.67(13) . .
N1 Pb1 O3 77.33(13) . .
O1 Pb1 O4 90.78(17) . .
O2 Pb1 O4 87.74(15) . .
N2 Pb1 O4 170.10(14) . .
N1 Pb1 O4 122.52(12) . .
O3 Pb1 O4 46.28(12) . .
O1 Pb1 C15 26.28(13) . .
O2 Pb1 C15 26.46(13) . .
N2 Pb1 C15 80.70(15) . .
N1 Pb1 C15 96.54(14) . .
O3 Pb1 C15 106.17(14) . .
O4 Pb1 C15 90.42(17) . .
O1 Pb1 O2 114.23(12) . 2_675
O2 Pb1 O2 61.70(14) . 2_675
N2 Pb1 O2 84.65(13) . 2_675
N1 Pb1 O2 146.28(13) . 2_675
O3 Pb1 O2 133.39(13) . 2_675
O4 Pb1 O2 90.73(13) . 2_675
C15 Pb1 O2 87.97(13) . 2_675

loop_
_geom_bond_atom_site_label_1
_geom_bond_atom_site_label_2
_geom_bond_distance
_geom_bond_site_symmetry_2
C3 C2 1.361(8) .
C3 C4 1.398(7) .
C3 H3 0.9300 .
C7 N1 1.339(6) .
C7 C8 1.379(7) .
C7 H7 0.9300 .
C8 C9 1.364(8) .
C8 H8 0.9300 .
C9 C10 1.411(6) .
C9 H9 0.9300 .
C14 N4 1.312(7) .
C14 C13 1.391(8) .
C14 H14 0.9300 .
C15 O1 1.257(6) .
C15 O2 1.260(6) .
C15 C16 1.498(8) .
C15 Pb1 2.827(5) .
C16 C17 1.535(8) .
C16 H16A 0.9700 .
C16 H16B 0.9700 .
C17 C17 1.517(12) 2_775
C17 H17A 0.9700 .
C17 H17B 0.9700 .
N5 O5 1.226(7) .
N5 O4 1.248(6) .
N5 O3 1.261(6) .
O1 Pb1 2.412(4) .
O2 Pb1 2.496(4) .
O2 Pb1 2.830(4) 2_675
O3 Pb1 2.681(4) .
O4 Pb1 2.780(6) .
C1 N2 1.330(6) .
C1 C2 1.393(8) .
C1 H1 0.9300 .
C2 H2 0.9300 .
C4 C5 1.406(7) .
C4 C12 1.451(7) .
C5 N2 1.346(6) .
C5 C6 1.457(6) .
C6 N1 1.354(6) .
C6 C10 1.399(7) .
C10 C11 1.454(7) .
C11 N4 1.351(6) .
C11 C12 1.393(6) .
C12 N3 1.348(6) .
C13 N3 1.320(7) .
C13 H13 0.9300 .
N1 Pb1 2.615(4) .
N2 Pb1 2.557(4) .
Pb1 O2 2.830(4) 2_675
